data_4324385
loop_
_publ_author_name
'Xiao-Yi Yi'
'Ho-Yuen Ng'
'Ian D. Williams'
'Wa-Hung Leung'

_publ_section_title
;
 Formation of a Dinuclear Imido Complex from the Reaction of a
 Ruthenium(VI) Nitride with a Ruthenium(II) Hydride
;
_journal_name_full 'Inorganic Chemistry'
_journal_page_first 1161
_journal_page_last 1163
_journal_paper_doi 10.1021/ic101520g
_journal_volume 50
_journal_year 2011
_chemical_formula_sum 'C17 H38 Cl2 Co N O9 P3 Ru'
_chemical_formula_weight 724.29
_chemical_name_systematic
; 
 ? 
;
_space_group_IT_number 15
_symmetry_cell_setting monoclinic
_symmetry_space_group_name_Hall '-I 2ya'
_symmetry_space_group_name_H-M 'I 1 2/a 1'
_atom_sites_solution_hydrogens geom
_atom_sites_solution_primary direct
_atom_sites_solution_secondary difmap
_audit_creation_method SHELXL-97
_cell_angle_alpha 90.00
_cell_angle_beta 91.932(2)
_cell_angle_gamma 90.00
_cell_formula_units_Z 8
_cell_length_a 18.865(3)
_cell_length_b 10.8115(17)
_cell_length_c 28.320(4)
_cell_measurement_temperature 100(2)
_cell_volume 5772.8(15)
_computing_structure_refinement 'SHELXL-97 (Sheldrick, 1997)'
_computing_structure_solution 'SHELXS-97 (Sheldrick, 1990)'
_diffrn_ambient_temperature 100(2)
_diffrn_measured_fraction_theta_full 0.956
_diffrn_measured_fraction_theta_max 0.956
_diffrn_radiation_monochromator graphite
_diffrn_radiation_source 'fine-focus sealed tube'
_diffrn_radiation_type MoK\a
_diffrn_radiation_wavelength 0.71073
_diffrn_reflns_av_R_equivalents 0.0500
_diffrn_reflns_av_sigmaI/netI 0.0598
_diffrn_reflns_limit_h_max 22
_diffrn_reflns_limit_h_min -22
_diffrn_reflns_limit_k_max 9
_diffrn_reflns_limit_k_min -12
_diffrn_reflns_limit_l_max 30
_diffrn_reflns_limit_l_min -33
_diffrn_reflns_number 13601
_diffrn_reflns_theta_full 25.00
_diffrn_reflns_theta_max 25.00
_diffrn_reflns_theta_min 1.44
_exptl_absorpt_coefficient_mu 1.492
_exptl_absorpt_correction_T_max 1.00
_exptl_absorpt_correction_T_min 0.82
_exptl_absorpt_correction_type multi-scan
_exptl_absorpt_process_details SADABS
_exptl_crystal_colour yellow
_exptl_crystal_density_diffrn 1.667
_exptl_crystal_description block
_exptl_crystal_F_000 2952
_exptl_crystal_size_max 0.15
_exptl_crystal_size_mid 0.08
_exptl_crystal_size_min 0.07
_refine_diff_density_max 0.723
_refine_diff_density_min -1.430
_refine_diff_density_rms 0.130
_refine_ls_extinction_method none
_refine_ls_goodness_of_fit_ref 1.039
_refine_ls_hydrogen_treatment constr
_refine_ls_matrix_type full
_refine_ls_number_parameters 359
_refine_ls_number_reflns 4860
_refine_ls_number_restraints 8
_refine_ls_restrained_S_all 1.040
_refine_ls_R_factor_all 0.0856
_refine_ls_R_factor_gt 0.0673
_refine_ls_shift/su_max 0.000
_refine_ls_shift/su_mean 0.000
_refine_ls_structure_factor_coef Fsqd
_refine_ls_weighting_details 'calc w=1/[\s^2^(Fo^2^)+(0.1200P)^2^+5.0000P] where P=(Fo^2^+2Fc^2^)/3'
_refine_ls_weighting_scheme calc
_refine_ls_wR_factor_gt 0.1700
_refine_ls_wR_factor_ref 0.1809
_reflns_number_gt 4007
_reflns_number_total 4860
_reflns_threshold_expression >2sigma(I)
_cod_data_source_file ic101520g_si_003_1.cif
_cod_data_source_block Complex2
_cod_original_cell_volume 5772.9(16)
_cod_database_code 4324385

loop_
_symmetry_equiv_pos_as_xyz
'x, y, z'
'-x+1/2, y, -z'
'x+1/2, y+1/2, z+1/2'
'-x+1, y+1/2, -z+1/2'
'-x, -y, -z'
'x-1/2, -y, z'
'-x+1/2, -y+1/2, -z+1/2'
'x, -y+1/2, z+1/2'

loop_
_atom_site_label
_atom_site_type_symbol
_atom_site_fract_x
_atom_site_fract_y
_atom_site_fract_z
_atom_site_U_iso_or_equiv
_atom_site_adp_type
_atom_site_occupancy
_atom_site_symmetry_multiplicity
_atom_site_calc_flag
_atom_site_refinement_flags
_atom_site_disorder_assembly
_atom_site_disorder_group
Ru1 Ru 0.02311(3) 0.75536(5) 0.206665(19) 0.0201(2) Uani 1 1 d . . .
Co1 Co 0.09966(5) 0.67387(9) 0.08376(3) 0.0235(3) Uani 1 1 d . A .
Cl1 Cl -0.09214(9) 0.70701(18) 0.22618(7) 0.0331(5) Uani 1 1 d . . .
Cl2 Cl 0.07129(9) 0.69926(17) 0.28062(6) 0.0272(4) Uani 1 1 d . . .
N1 N 0.0115(3) 0.9333(5) 0.2314(2) 0.0281(14) Uani 1 1 d . . .
H1B H 0.0568 0.9593 0.2309 0.034 Uiso 1 1 d R . .
H1C H -0.0051 0.9339 0.2608 0.034 Uiso 1 1 d R . .
H1D H -0.0171 0.9788 0.2122 0.034 Uiso 1 1 d R . .
P1 P 0.01812(13) 0.8064(3) 0.09472(8) 0.0467(6) Uani 1 1 d . . .
P2 P 0.05107(12) 0.54106(19) 0.12923(7) 0.0356(5) Uani 1 1 d . . .
P3 P 0.16047(10) 0.7428(2) 0.14411(7) 0.0308(5) Uani 1 1 d . . .
O1 O 0.0640(4) 0.9456(8) 0.0879(3) 0.040(2) Uani 0.65 1 d P A 1
O2 O -0.0371(5) 0.8322(10) 0.0538(3) 0.051(3) Uani 0.65 1 d P A 1
O3 O -0.0339(6) 0.5186(14) 0.1022(5) 0.036(3) Uani 0.55 1 d P A 1
O4 O 0.0797(6) 0.4102(9) 0.1232(3) 0.027(2) Uani 0.55 1 d P A 1
O5 O 0.2005(5) 0.6150(9) 0.1655(3) 0.0258(19) Uani 0.65 1 d P A 1
O6 O 0.2262(5) 0.8198(10) 0.1321(4) 0.031(2) Uani 0.65 1 d P A 1
O1A O 0.0139(8) 0.9148(12) 0.0668(5) 0.027(3) Uani 0.35 1 d P A 2
O2A O -0.0575(8) 0.7205(12) 0.0662(5) 0.025(3) Uani 0.35 1 d P A 2
O3A O -0.0058(8) 0.4688(17) 0.1093(6) 0.038(4) Uani 0.45 1 d P A 2
O4A O 0.1190(8) 0.4323(14) 0.1360(5) 0.040(3) Uani 0.45 1 d P A 2
O5A O 0.2217(9) 0.6770(15) 0.1629(6) 0.023(4) Uani 0.35 1 d P A 2
O6A O 0.2050(9) 0.8736(18) 0.1200(6) 0.024(4) Uani 0.35 1 d P A 2
O7 O -0.0155(3) 0.8157(5) 0.14180(18) 0.0312(12) Uani 1 1 d . A .
O8 O 0.1222(2) 0.8064(5) 0.18384(16) 0.0248(11) Uani 1 1 d . A .
O9 O 0.0386(2) 0.5743(4) 0.18005(16) 0.0230(10) Uani 1 1 d . A .
C1 C 0.1735(5) 0.5612(10) 0.0496(3) 0.048(2) Uani 1 1 d . . .
H1A H 0.2064 0.4988 0.0645 0.058 Uiso 1 1 calc R A .
C2 C 0.1040(5) 0.5410(10) 0.0316(3) 0.049(2) Uani 1 1 d . A .
H2A H 0.0787 0.4598 0.0320 0.058 Uiso 1 1 calc R . .
C3 C 0.0758(5) 0.6513(9) 0.0119(3) 0.044(2) Uani 1 1 d . . .
H3A H 0.0283 0.6617 -0.0043 0.053 Uiso 1 1 calc R A .
C4 C 0.1281(6) 0.7443(9) 0.0194(3) 0.053(3) Uani 1 1 d . A .
H4A H 0.1255 0.8325 0.0088 0.064 Uiso 1 1 calc R . .
C5 C 0.1871(5) 0.6834(12) 0.0418(3) 0.056(3) Uani 1 1 d . A .
H5A H 0.2325 0.7256 0.0513 0.067 Uiso 1 1 calc R . .
C15 C -0.0780(4) 0.4522(9) 0.1304(3) 0.047(2) Uani 1 1 d D . .
C17 C 0.1137(5) 0.3410(7) 0.1693(3) 0.0376(19) Uani 1 1 d D . .
C18 C 0.1782(6) 0.2636(10) 0.1589(5) 0.075(4) Uani 1 1 d D A .
C19 C 0.2344(6) 0.6239(9) 0.2101(3) 0.058(3) Uani 1 1 d D . .
C20 C 0.2765(6) 0.5163(13) 0.2231(4) 0.083(4) Uani 1 1 d D A .
C11 C 0.0266(11) 1.0634(19) 0.1051(8) 0.052(5) Uiso 0.55 1 d P A 1
C12 C 0.0073(11) 1.139(2) 0.0732(7) 0.064(5) Uiso 0.55 1 d P A 1
C13 C -0.0964(12) 0.7521(19) 0.0529(7) 0.041(4) Uiso 0.50 1 d PD A 1
C14 C -0.1442(11) 0.784(2) 0.0119(7) 0.041(5) Uiso 0.40 1 d PD A 1
C16 C -0.1507(9) 0.443(2) 0.1016(6) 0.059(5) Uiso 0.55 1 d PD A 1
C21 C 0.2272(8) 0.9519(15) 0.1365(6) 0.032(3) Uiso 0.55 1 d PD A 1
C22 C 0.3015(8) 0.9901(15) 0.1513(6) 0.038(4) Uiso 0.55 1 d PD A 1
C11A C 0.0416(11) 1.036(2) 0.0892(7) 0.035(5) Uiso 0.45 1 d P A 2
C12A C 0.0595(13) 1.158(2) 0.0626(8) 0.061(6) Uiso 0.45 1 d P A 2
C13A C -0.1229(10) 0.7777(17) 0.0693(7) 0.044(4) Uiso 0.50 1 d PD A 2
C14A C -0.1786(13) 0.701(3) 0.0423(9) 0.036(6) Uiso 0.30 1 d PD A 2
C16A C -0.1240(10) 0.372(2) 0.1030(7) 0.046(5) Uiso 0.45 1 d PD A 2
C21A C 0.2541(11) 0.9385(18) 0.1540(7) 0.039(5) Uiso 0.45 1 d PD A 2
C22A C 0.3036(11) 1.007(2) 0.1239(8) 0.049(5) Uiso 0.45 1 d PD A 2
C14B C -0.1619(19) 0.874(4) 0.0282(13) 0.062(9) Uiso 0.30 1 d P B 3

loop_
_atom_site_aniso_label
_atom_site_aniso_U_11
_atom_site_aniso_U_22
_atom_site_aniso_U_33
_atom_site_aniso_U_23
_atom_site_aniso_U_13
_atom_site_aniso_U_12
Ru1 0.0161(3) 0.0125(3) 0.0316(4) -0.0033(2) 0.0022(2) -0.0010(2)
Co1 0.0210(5) 0.0258(6) 0.0237(5) -0.0014(4) 0.0003(4) -0.0078(4)
Cl1 0.0214(9) 0.0242(10) 0.0543(12) -0.0090(9) 0.0086(8) -0.0068(7)
Cl2 0.0274(9) 0.0238(9) 0.0307(9) -0.0033(7) 0.0039(7) -0.0017(7)
N1 0.024(3) 0.023(3) 0.038(3) -0.006(3) 0.007(3) 0.003(3)
P1 0.0478(14) 0.0608(17) 0.0310(12) 0.0055(11) -0.0063(10) 0.0274(12)
P2 0.0509(13) 0.0204(11) 0.0367(12) -0.0106(9) 0.0205(10) -0.0149(9)
P3 0.0174(9) 0.0470(13) 0.0281(10) -0.0061(9) 0.0008(8) -0.0014(8)
O1 0.028(5) 0.031(5) 0.061(6) 0.011(4) -0.002(4) 0.002(4)
O2 0.036(5) 0.069(7) 0.047(5) 0.010(5) -0.018(4) -0.009(5)
O3 0.015(7) 0.053(9) 0.041(7) -0.014(6) 0.005(6) -0.011(5)
O4 0.045(7) 0.012(5) 0.024(5) -0.007(4) -0.004(5) 0.001(5)
O5 0.031(5) 0.027(6) 0.020(4) -0.003(4) -0.001(4) 0.012(4)
O6 0.022(5) 0.025(6) 0.047(6) -0.015(5) 0.008(4) -0.015(4)
O1A 0.033(8) 0.012(7) 0.034(8) 0.005(6) -0.008(7) 0.004(6)
O2A 0.026(8) 0.008(7) 0.043(9) 0.003(6) 0.008(7) 0.008(6)
O3A 0.016(8) 0.063(13) 0.036(8) -0.030(8) 0.016(7) -0.026(7)
O4A 0.044(9) 0.037(9) 0.040(9) 0.004(7) 0.016(7) 0.017(7)
O5A 0.029(9) 0.011(9) 0.028(8) 0.008(7) 0.012(7) 0.001(7)
O6A 0.021(9) 0.029(11) 0.023(9) -0.005(8) 0.006(7) -0.003(8)
O7 0.023(3) 0.031(3) 0.039(3) -0.001(2) -0.008(2) -0.004(2)
O8 0.019(2) 0.025(3) 0.031(3) -0.003(2) 0.002(2) -0.002(2)
O9 0.031(3) 0.011(2) 0.027(3) -0.003(2) 0.011(2) 0.000(2)
C1 0.046(5) 0.063(7) 0.036(5) -0.011(4) 0.016(4) 0.012(5)
C2 0.059(6) 0.057(6) 0.031(5) -0.013(4) 0.014(4) -0.015(5)
C3 0.049(5) 0.059(6) 0.024(4) -0.009(4) -0.008(4) -0.013(5)
C4 0.082(8) 0.045(6) 0.034(5) 0.009(4) 0.011(5) -0.013(5)
C5 0.035(5) 0.106(9) 0.026(4) -0.023(5) 0.007(4) -0.023(6)
C15 0.036(5) 0.049(6) 0.058(6) 0.005(5) 0.018(4) -0.013(4)
C17 0.053(5) 0.021(4) 0.038(5) -0.003(3) 0.012(4) 0.002(4)
C18 0.058(7) 0.049(7) 0.121(10) -0.032(7) 0.036(7) 0.010(5)
C19 0.096(8) 0.052(6) 0.025(4) -0.007(4) -0.005(5) 0.036(6)
C20 0.077(8) 0.116(11) 0.054(6) -0.029(7) -0.021(6) 0.072(8)

loop_
_atom_type_symbol
_atom_type_description
_atom_type_scat_dispersion_real
_atom_type_scat_dispersion_imag
_atom_type_scat_source
C C 0.0033 0.0016 'International Tables Vol C Tables 4.2.6.8 and 6.1.1.4'
H H 0.0000 0.0000 'International Tables Vol C Tables 4.2.6.8 and 6.1.1.4'
N N 0.0061 0.0033 'International Tables Vol C Tables 4.2.6.8 and 6.1.1.4'
O O 0.0106 0.0060 'International Tables Vol C Tables 4.2.6.8 and 6.1.1.4'
P P 0.1023 0.0942 'International Tables Vol C Tables 4.2.6.8 and 6.1.1.4'
Co Co 0.3494 0.9721 'International Tables Vol C Tables 4.2.6.8 and 6.1.1.4'
Ru Ru -1.2594 0.8363 'International Tables Vol C Tables 4.2.6.8 and 6.1.1.4'
Cl Cl 0.1484 0.1585 'International Tables Vol C Tables 4.2.6.8 and 6.1.1.4'

loop_
_geom_angle_atom_site_label_1
_geom_angle_atom_site_label_2
_geom_angle_atom_site_label_3
_geom_angle
O7 Ru1 N1 88.2(2)
O7 Ru1 O8 86.17(19)
N1 Ru1 O8 88.0(2)
O7 Ru1 O9 91.4(2)
N1 Ru1 O9 177.9(2)
O8 Ru1 O9 89.93(18)
O7 Ru1 Cl1 88.71(15)
N1 Ru1 Cl1 91.06(17)
O8 Ru1 Cl1 174.82(14)
O9 Ru1 Cl1 91.02(13)
O7 Ru1 Cl2 176.15(15)
N1 Ru1 Cl2 88.88(18)
O8 Ru1 Cl2 91.20(14)
O9 Ru1 Cl2 91.43(13)
Cl1 Ru1 Cl2 93.87(7)
C4 Co1 C2 66.8(4)
C4 Co1 C5 40.3(4)
C2 Co1 C5 64.6(4)
C4 Co1 C3 40.0(4)
C2 Co1 C3 39.8(4)
C5 Co1 C3 66.1(3)
C4 Co1 C1 67.2(4)
C2 Co1 C1 39.4(4)
C5 Co1 C1 38.1(4)
C3 Co1 C1 67.0(4)
C4 Co1 P1 95.2(3)
C2 Co1 P1 128.2(3)
C5 Co1 P1 130.0(4)
C3 Co1 P1 95.0(3)
C1 Co1 P1 161.0(3)
C4 Co1 P2 154.5(3)
C2 Co1 P2 89.6(3)
C5 Co1 P2 137.8(4)
C3 Co1 P2 115.1(3)
C1 Co1 P2 101.0(3)
P1 Co1 P2 92.13(10)
C4 Co1 P3 115.2(3)
C2 Co1 P3 140.7(3)
C5 Co1 P3 91.5(2)
C3 Co1 P3 154.8(3)
C1 Co1 P3 102.7(3)
P1 Co1 P3 91.12(9)
P2 Co1 P3 88.99(9)
O1A P1 O7 115.1(6)
O1A P1 O2 54.0(7)
O7 P1 O2 110.9(4)
O1A P1 O1 40.9(6)
O7 P1 O1 105.5(4)
O2 P1 O1 94.8(5)
O1A P1 O2A 98.2(7)
O7 P1 O2A 94.5(5)
O2 P1 O2A 44.2(6)
O1 P1 O2A 139.0(5)
O1A P1 Co1 120.2(6)
O7 P1 Co1 120.2(2)
O2 P1 Co1 118.7(4)
O1 P1 Co1 101.5(3)
O2A P1 Co1 98.5(4)
O3A P2 O9 111.6(6)
O3A P2 O4 73.3(8)
O9 P2 O4 113.2(4)
O3A P2 O4A 102.4(9)
O9 P2 O4A 101.1(5)
O4 P2 O4A 29.1(5)
O3A P2 O3 25.4(8)
O9 P2 O3 106.1(5)
O4 P2 O3 98.2(6)
O4A P2 O3 127.3(7)
O3A P2 Co1 117.2(8)
O9 P2 Co1 119.7(2)
O4 P2 Co1 113.1(4)
O4A P2 Co1 100.9(5)
O3 P2 Co1 103.3(5)
O5A P3 O8 110.2(7)
O5A P3 O6 72.9(8)
O8 P3 O6 108.9(4)
O5A P3 O5 27.9(6)
O8 P3 O5 108.9(4)
O6 P3 O5 99.7(6)
O5A P3 O6A 98.6(9)
O8 P3 O6A 99.5(6)
O6 P3 O6A 25.6(5)
O5 P3 O6A 125.2(7)
O5A P3 Co1 121.2(7)
O8 P3 Co1 119.3(2)
O6 P3 Co1 115.0(4)
O5 P3 Co1 102.9(3)
O6A P3 Co1 102.4(6)
C11 O1 P1 116.3(9)
C13 O2 P1 114.4(10)
C15 O3 P2 112.1(10)
P2 O4 C17 118.1(7)
C19 O5 P3 117.2(7)
C21 O6 P3 121.9(9)
P1 O1A C11A 117.6(12)
C13A O2A P1 114.9(11)
P2 O3A C15 125.5(11)
C17 O4A P2 119.4(9)
P3 O5A C19 129.2(12)
C21A O6A P3 114.6(13)
P1 O7 Ru1 128.6(3)
P3 O8 Ru1 124.5(3)
P2 O9 Ru1 125.9(3)
C5 C1 C2 105.6(9)
C5 C1 Co1 69.3(5)
C2 C1 Co1 68.6(5)
C1 C2 C3 110.2(9)
C1 C2 Co1 72.0(5)
C3 C2 Co1 70.8(5)
C2 C3 C4 106.8(8)
C2 C3 Co1 69.4(5)
C4 C3 Co1 69.3(5)
C3 C4 C5 105.5(9)
C3 C4 Co1 70.7(5)
C5 C4 Co1 70.0(5)
C1 C5 C4 111.8(9)
C1 C5 Co1 72.6(5)
C4 C5 Co1 69.7(5)
O3 C15 C16A 111.5(12)
O3 C15 O3A 30.7(8)
C16A C15 O3A 113.1(11)
O3 C15 C16 105.3(11)
C16A C15 C16 35.0(10)
O3A C15 C16 125.4(11)
O4A C17 C18 100.7(9)
O4A C17 O4 31.6(7)
C18 C17 O4 113.4(8)
O5 C19 C20 113.9(8)
O5 C19 O5A 31.7(6)
C20 C19 O5A 128.1(10)
C12 C11 O1 115.7(19)
O2 C13 C14 109.3(15)
O6 C21 C22 107.9(12)
O1A C11A C12A 126.7(17)
O2A C13A C14A 109.0(18)
C22A C21A O6A 104.8(16)

loop_
_geom_bond_atom_site_label_1
_geom_bond_atom_site_label_2
_geom_bond_distance
Ru1 O7 2.059(5)
Ru1 N1 2.061(6)
Ru1 O8 2.073(5)
Ru1 O9 2.122(4)
Ru1 Cl1 2.3209(18)
Ru1 Cl2 2.3351(19)
Co1 C4 2.063(9)
Co1 C2 2.064(9)
Co1 C5 2.068(8)
Co1 C3 2.082(8)
Co1 C1 2.110(8)
Co1 P1 2.132(3)
Co1 P2 2.154(2)
Co1 P3 2.159(2)
P1 O1A 1.416(13)
P1 O7 1.499(6)
P1 O2 1.557(8)
P1 O1 1.750(9)
P1 O2A 1.863(15)
P2 O3A 1.429(14)
P2 O9 1.510(5)
P2 O4 1.526(10)
P2 O4A 1.745(14)
P2 O3 1.770(12)
P3 O5A 1.443(16)
P3 O8 1.522(5)
P3 O6 1.541(10)
P3 O5 1.678(9)
P3 O6A 1.792(19)
O1 C11 1.54(2)
O2 C13 1.41(2)
O3 C15 1.376(17)
O4 C17 1.619(13)
O5 C19 1.397(12)
O6 C21 1.434(18)
O1A C11A 1.54(3)
O2A C13A 1.39(2)
O3A C15 1.516(16)
O4A C17 1.371(16)
O5A C19 1.467(18)
O6A C21A 1.49(3)
C1 C5 1.365(15)
C1 C2 1.408(13)
C2 C3 1.412(14)
C3 C4 1.419(13)
C4 C5 1.423(15)
C15 C16A 1.435(18)
C15 C16 1.576(17)
C17 C18 1.512(12)
C19 C20 1.450(13)
C11 C12 1.27(3)
C13 C14 1.49(2)
C21 C22 1.506(18)
C11A C12A 1.57(3)
C13A C14A 1.52(2)
C21A C22A 1.48(2)
